data_7701943
loop_
_publ_author_name
'Li, Bo'
'Dong, Jian-Peng'
'Shi, Zhen-Zhen'
'Wang, Liya'

_publ_section_title
;
 Synthesis of a novel 2D zinc (II)--organic framework for photocatalytic
 degradation of organic dyes in water
;
_journal_name_full 'Dalton Transactions'
_journal_paper_doi 10.1039/C9DT03727F
_journal_year 2019
_chemical_formula_sum 'C13 H11 N O6 Zn'
_chemical_formula_weight 342.60
_space_group_crystal_system monoclinic
_space_group_IT_number 14
_space_group_name_Hall '-P 2ybc'
_space_group_name_H-M_alt 'P 1 21/c 1'
_atom_sites_solution_hydrogens mixed
_audit_creation_method SHELXL-2016/4
_audit_update_record
;
2019-08-31 deposited with the CCDC.	2019-11-14 downloaded from the CCDC.
;
_cell_angle_alpha 90
_cell_angle_beta 101.834(5)
_cell_angle_gamma 90
_cell_formula_units_Z 4
_cell_length_a 11.0839(6)
_cell_length_b 16.4996(10)
_cell_length_c 7.0477(4)
_cell_measurement_reflns_used 5890
_cell_measurement_temperature 293(2)
_cell_measurement_theta_max 27.2220
_cell_measurement_theta_min 3.8250
_cell_volume 1261.49(13)
_computing_structure_refinement 'SHELXL-2016/4 (Sheldrick, 2016)'
_diffrn_ambient_temperature 293(2)
_diffrn_measured_fraction_theta_full 0.998
_diffrn_measured_fraction_theta_max 0.998
_diffrn_measurement_device_type 'SuperNova, Single source at offset/far, EosS2'
_diffrn_radiation_type MoK\a
_diffrn_radiation_wavelength 0.71073
_diffrn_reflns_av_R_equivalents 0.0470
_diffrn_reflns_av_unetI/netI 0.0332
_diffrn_reflns_Laue_measured_fraction_full 0.998
_diffrn_reflns_Laue_measured_fraction_max 0.998
_diffrn_reflns_limit_h_max 13
_diffrn_reflns_limit_h_min -13
_diffrn_reflns_limit_k_max 19
_diffrn_reflns_limit_k_min -19
_diffrn_reflns_limit_l_max 8
_diffrn_reflns_limit_l_min -8
_diffrn_reflns_number 13358
_diffrn_reflns_point_group_measured_fraction_full 0.998
_diffrn_reflns_point_group_measured_fraction_max 0.998
_diffrn_reflns_theta_full 24.996
_diffrn_reflns_theta_max 24.996
_diffrn_reflns_theta_min 3.201
_exptl_absorpt_coefficient_mu 1.976
_exptl_absorpt_correction_T_max 1.00000
_exptl_absorpt_correction_T_min 0.59298
_exptl_absorpt_correction_type multi-scan
_exptl_crystal_colour COLORLESS
_exptl_crystal_density_diffrn 1.804
_exptl_crystal_description BLOCK
_exptl_crystal_F_000 696
_exptl_crystal_size_max 0.200
_exptl_crystal_size_mid 0.180
_exptl_crystal_size_min 0.160
_refine_diff_density_max 1.845
_refine_diff_density_min -0.893
_refine_diff_density_rms 0.129
_refine_ls_extinction_method none
_refine_ls_goodness_of_fit_ref 1.089
_refine_ls_hydrogen_treatment constr
_refine_ls_matrix_type full
_refine_ls_number_parameters 185
_refine_ls_number_reflns 2224
_refine_ls_number_restraints 0
_refine_ls_restrained_S_all 1.089
_refine_ls_R_factor_all 0.0695
_refine_ls_R_factor_gt 0.0632
_refine_ls_shift/su_max 0.001
_refine_ls_shift/su_mean 0.000
_refine_ls_structure_factor_coef Fsqd
_refine_ls_weighting_details 'w=1/[\s^2^(Fo^2^)+(0.2000P)^2^+0.9216P] where P=(Fo^2^+2Fc^2^)/3'
_refine_ls_weighting_scheme calc
_refine_ls_wR_factor_gt 0.2446
_refine_ls_wR_factor_ref 0.2511
_reflns_Friedel_coverage 0.000
_reflns_number_gt 1976
_reflns_number_total 2224
_reflns_threshold_expression 'I > 2\s(I)'
_cod_data_source_file c9dt03727f2.cif
_cod_data_source_block djp-h2l-zn-dma-final
_cod_original_sg_symbol_H-M 'P 21/c'
_cod_database_code 7701943
_shelx_shelxl_version_number 2016/4
_shelx_space_group_comment
;
The symmetry employed for this shelxl refinement is uniquely defined
by the following loop, which should always be used as a source of
symmetry information in preference to the above space-group names.
They are only intended as comments.
;
_shelx_estimated_absorpt_t_min 0.693
_shelx_estimated_absorpt_t_max 0.743

loop_
_space_group_symop_operation_xyz
'x, y, z'
'-x, y+1/2, -z+1/2'
'-x, -y, -z'
'x, -y-1/2, z-1/2'

loop_
_atom_site_label
_atom_site_type_symbol
_atom_site_fract_x
_atom_site_fract_y
_atom_site_fract_z
_atom_site_U_iso_or_equiv
_atom_site_adp_type
_atom_site_occupancy
_atom_site_site_symmetry_order
_atom_site_calc_flag
_atom_site_refinement_flags_posn
_atom_site_refinement_flags_adp
ZN1 Zn 0.92166(6) 0.86212(4) 0.48892(10) 0.0251(4) Uani 1 1 d . .
O4 O 0.7706(4) 0.8173(3) 0.5534(6) 0.0280(10) Uani 1 1 d . .
O2 O 0.8671(4) 0.5524(3) 0.7945(6) 0.0320(11) Uani 1 1 d . .
O3 O 0.8842(4) 0.7184(3) 0.7098(8) 0.0404(13) Uani 1 1 d . .
N1 N 0.0945(4) 0.8151(3) 0.5198(7) 0.0242(12) Uani 1 1 d . .
O1 O 0.7979(5) 0.5367(3) 0.4782(7) 0.0431(13) Uani 1 1 d . .
O1W O 0.9602(5) 0.9386(3) 0.7256(8) 0.0462(14) Uani 1 1 d . .
H1WA H 1.021395 0.965861 0.720795 0.069 Uiso 1 1 d R U
H1WB H 0.949325 0.939821 0.841475 0.069 Uiso 1 1 d R U
C13 C 0.7836(5) 0.7483(4) 0.6287(8) 0.0222(13) Uani 1 1 d . .
C7 C 0.3260(5) 0.7382(4) 0.5786(8) 0.0198(12) Uani 1 1 d . .
C12 C 0.7892(5) 0.5663(4) 0.6347(9) 0.0247(13) Uani 1 1 d . .
C1 C 0.6687(5) 0.6992(4) 0.6215(8) 0.0193(12) Uani 1 1 d . .
C5 C 0.4471(5) 0.6971(4) 0.6088(8) 0.0212(12) Uani 1 1 d . .
C2 C 0.6747(5) 0.6141(4) 0.6405(8) 0.0230(13) Uani 1 1 d . .
C10 C 0.1056(5) 0.7348(4) 0.5114(9) 0.0265(13) Uani 1 1 d . .
H10 H 0.033910 0.703894 0.485015 0.032 Uiso 1 1 calc R U
C11 C 0.2165(5) 0.6951(4) 0.5393(9) 0.0260(13) Uani 1 1 d . .
H11 H 0.218215 0.638863 0.531782 0.031 Uiso 1 1 calc R U
C6 C 0.5558(5) 0.7386(4) 0.5997(8) 0.0209(12) Uani 1 1 d . .
H6 H 0.552460 0.794295 0.578328 0.025 Uiso 1 1 calc R U
C9 C 0.1998(6) 0.8578(4) 0.5558(10) 0.0244(14) Uani 1 1 d . .
H9 H 0.194814 0.913915 0.562532 0.029 Uiso 1 1 calc R U
C8 C 0.3139(5) 0.8229(4) 0.5829(9) 0.0260(13) Uani 1 1 d . .
H8 H 0.383872 0.855486 0.604261 0.031 Uiso 1 1 calc R U
C4 C 0.4564(6) 0.6130(4) 0.6392(9) 0.0292(14) Uani 1 1 d . .
H4 H 0.386456 0.583515 0.649106 0.035 Uiso 1 1 calc R U
C3 C 0.5680(6) 0.5734(4) 0.6548(10) 0.0305(14) Uani 1 1 d . .
H3 H 0.571359 0.517700 0.675512 0.037 Uiso 1 1 calc R U
O2W O 0.5973(9) 0.5503(6) 0.1263(15) 0.112(3) Uiso 1 1 d . .
H2WA H 0.638512 0.554420 0.236600 0.168 Uiso 1 1 d R U
H2WB H 0.641372 0.575880 0.058900 0.168 Uiso 1 1 d R U

loop_
_atom_site_aniso_label
_atom_site_aniso_U_11
_atom_site_aniso_U_22
_atom_site_aniso_U_33
_atom_site_aniso_U_23
_atom_site_aniso_U_13
_atom_site_aniso_U_12
ZN1 0.0129(6) 0.0217(6) 0.0404(6) 0.0040(3) 0.0051(4) -0.0005(2)
O4 0.017(2) 0.022(2) 0.043(2) 0.0060(19) 0.0018(17) -0.0038(17)
O2 0.026(2) 0.025(2) 0.041(3) -0.005(2) -0.0034(19) 0.0097(19)
O3 0.012(2) 0.038(3) 0.070(3) 0.017(2) 0.007(2) -0.001(2)
N1 0.010(2) 0.025(3) 0.034(3) 0.001(2) -0.0031(19) 0.001(2)
O1 0.043(3) 0.052(3) 0.038(3) -0.005(2) 0.016(2) 0.014(2)
O1W 0.045(3) 0.044(3) 0.053(3) -0.021(2) 0.020(2) -0.022(3)
C13 0.016(3) 0.023(3) 0.029(3) -0.003(2) 0.007(2) -0.003(2)
C7 0.015(3) 0.024(3) 0.021(3) -0.002(2) 0.004(2) 0.000(2)
C12 0.025(3) 0.015(3) 0.035(3) -0.004(2) 0.009(2) -0.003(2)
C1 0.014(3) 0.017(3) 0.027(3) 0.003(2) 0.005(2) -0.001(2)
C5 0.010(3) 0.022(3) 0.032(3) -0.001(2) 0.003(2) -0.002(2)
C2 0.021(3) 0.020(3) 0.026(3) 0.000(2) 0.001(2) 0.000(2)
C10 0.014(3) 0.024(3) 0.041(3) -0.002(3) 0.005(2) -0.002(3)
C11 0.014(3) 0.021(3) 0.043(3) -0.003(3) 0.008(2) -0.004(2)
C6 0.016(3) 0.017(3) 0.028(3) 0.001(2) 0.002(2) 0.003(2)
C9 0.017(3) 0.020(3) 0.038(4) -0.001(2) 0.010(3) 0.000(2)
C8 0.019(3) 0.019(3) 0.037(3) -0.004(2) -0.001(2) -0.004(2)
C4 0.021(3) 0.024(3) 0.043(4) 0.002(3) 0.008(3) -0.003(3)
C3 0.023(3) 0.014(3) 0.054(4) 0.007(3) 0.005(3) 0.001(2)

loop_
_atom_type_symbol
_atom_type_description
_atom_type_scat_dispersion_real
_atom_type_scat_dispersion_imag
_atom_type_scat_source
C C 0.0033 0.0016 'International Tables Vol C Tables 4.2.6.8 and 6.1.1.4'
H H 0.0000 0.0000 'International Tables Vol C Tables 4.2.6.8 and 6.1.1.4'
N N 0.0061 0.0033 'International Tables Vol C Tables 4.2.6.8 and 6.1.1.4'
O O 0.0106 0.0060 'International Tables Vol C Tables 4.2.6.8 and 6.1.1.4'
Zn Zn 0.2839 1.4301 'International Tables Vol C Tables 4.2.6.8 and 6.1.1.4'

loop_
_geom_angle_atom_site_label_1
_geom_angle_atom_site_label_2
_geom_angle_atom_site_label_3
_geom_angle
_geom_angle_site_symmetry_1
_geom_angle_site_symmetry_3
O4 ZN1 O2 105.95(18) . 4_575
O4 ZN1 N1 131.2(2) . 1_655
O2 ZN1 N1 119.6(2) 4_575 1_655
O4 ZN1 O1W 95.04(19) . .
O2 ZN1 O1W 96.2(2) 4_575 .
N1 ZN1 O1W 96.4(2) 1_655 .
O4 ZN1 O3 88.18(17) . 4_575
O2 ZN1 O3 81.12(19) 4_575 4_575
N1 ZN1 O3 82.79(17) 1_655 4_575
O1W ZN1 O3 176.29(19) . 4_575
C13 O4 ZN1 114.2(4) . .
C12 O2 ZN1 122.2(4) . 4_576
C13 O3 ZN1 126.7(4) . 4_576
C10 N1 C9 116.4(5) . .
C10 N1 ZN1 117.9(4) . 1_455
C9 N1 ZN1 125.7(4) . 1_455
ZN1 O1W H1WA 109.8 . .
ZN1 O1W H1WB 138.1 . .
H1WA O1W H1WB 108.0 . .
O3 C13 O4 124.7(5) . .
O3 C13 C1 118.4(5) . .
O4 C13 C1 116.9(5) . .
C11 C7 C8 115.6(5) . .
C11 C7 C5 121.6(5) . .
C8 C7 C5 122.7(5) . .
O1 C12 O2 123.4(6) . .
O1 C12 C2 117.1(6) . .
O2 C12 C2 119.2(5) . .
C6 C1 C2 120.0(5) . .
C6 C1 C13 119.3(5) . .
C2 C1 C13 120.7(5) . .
C6 C5 C4 117.0(5) . .
C6 C5 C7 122.2(5) . .
C4 C5 C7 120.7(5) . .
C3 C2 C1 117.8(5) . .
C3 C2 C12 119.2(6) . .
C1 C2 C12 122.9(5) . .
N1 C10 C11 123.8(6) . .
N1 C10 H10 118.1 . .
C11 C10 H10 118.1 . .
C10 C11 C7 120.4(6) . .
C10 C11 H11 119.8 . .
C7 C11 H11 119.8 . .
C1 C6 C5 122.0(5) . .
C1 C6 H6 119.0 . .
C5 C6 H6 119.0 . .
N1 C9 C8 123.4(5) . .
N1 C9 H9 118.3 . .
C8 C9 H9 118.3 . .
C9 C8 C7 120.3(5) . .
C9 C8 H8 119.8 . .
C7 C8 H8 119.8 . .
C3 C4 C5 121.0(6) . .
C3 C4 H4 119.5 . .
C5 C4 H4 119.5 . .
C2 C3 C4 121.9(6) . .
C2 C3 H3 119.0 . .
C4 C3 H3 119.0 . .
H2WA O2W H2WB 102.3 . .

loop_
_geom_bond_atom_site_label_1
_geom_bond_atom_site_label_2
_geom_bond_distance
_geom_bond_site_symmetry_2
ZN1 O4 1.967(4) .
ZN1 O2 1.973(4) 4_575
ZN1 N1 2.036(5) 1_655
ZN1 O1W 2.065(5) .
ZN1 O3 2.340(5) 4_575
O4 C13 1.253(7) .
O2 C12 1.291(8) .
O2 ZN1 1.973(4) 4_576
O3 C13 1.245(7) .
O3 ZN1 2.340(5) 4_576
N1 C10 1.333(9) .
N1 C9 1.342(8) .
N1 ZN1 2.036(5) 1_455
O1 C12 1.228(8) .
O1W H1WA 0.8201 .
O1W H1WB 0.8500 .
C13 C1 1.501(8) .
C7 C11 1.385(8) .
C7 C8 1.405(9) .
C7 C5 1.480(8) .
C12 C2 1.502(8) .
C1 C6 1.391(8) .
C1 C2 1.410(8) .
C5 C6 1.399(8) .
C5 C4 1.404(9) .
C2 C3 1.381(9) .
C10 C11 1.371(8) .
C10 H10 0.9300 .
C11 H11 0.9300 .
C6 H6 0.9300 .
C9 C8 1.366(9) .
C9 H9 0.9300 .
C8 H8 0.9300 .
C4 C3 1.384(9) .
C4 H4 0.9300 .
C3 H3 0.9300 .
O2W H2WA 0.8200 .
O2W H2WB 0.8591 .
